data_1501727
loop_
_publ_author_name
'Naumov, Pan\<ce'
'Topcu, Yildiray'
'Eckert-Maksi\'c, Mirjana'
'Glasovac, Zoran'
'Pavo\<sevi\'c, Fabijan'
'Kochunnoonny, Manoj'
'Hara, Hideyuki'

_publ_section_title
;
 Photoinduced rearrangement of aromatic N-chloroamides to chloroaromatic
 amides in the solid state: inverted \P(N)-\S(N) occupational stability of
 amidyl radicals.
;
_journal_issue 26
_journal_name_full 'The journal of physical chemistry. A'
_journal_page_first 7834
_journal_page_last 7848
_journal_paper_doi 10.1021/jp203771c
_journal_volume 115
_journal_year 2011
_chemical_formula_moiety C13H10ClNO
_chemical_formula_sum 'C13 H10 Cl N O'
_chemical_formula_weight 231.67
_chemical_name_common 4-chloro-benzanilide
_chemical_name_systematic
; 
N-(4-Chlorophenyl)benzamide 
;
_space_group_IT_number 2
_symmetry_cell_setting triclinic
_symmetry_space_group_name_Hall '-P 1'
_symmetry_space_group_name_H-M 'P -1'
_atom_sites_solution_hydrogens geom
_atom_sites_solution_primary direct
_atom_sites_solution_secondary difmap
_audit_creation_method SHELXL-97
_cell_angle_alpha 106.5540(10)
_cell_angle_beta 98.4140(10)
_cell_angle_gamma 90.6240(10)
_cell_formula_units_Z 2
_cell_length_a 5.38620(10)
_cell_length_b 7.87210(10)
_cell_length_c 13.6512(2)
_cell_measurement_temperature 293(2)
_cell_volume 548.013(15)
_computing_cell_refinement 'APEX2 software (Bruker, 2007)'
_computing_data_collection 'APEX2 software (Bruker, 2007)'
_computing_data_reduction 'SAINT (Bruker, 2007)'
_computing_molecular_graphics 'DIAMOND (Brandenburg, 2005)'
_computing_publication_material 'WinGX (Farrugia, 1999)'
_computing_structure_refinement 'SHELXL-97 (Sheldrick, 2008)'
_computing_structure_solution 'SHELXS-97 (Sheldrick, 2008)'
_diffrn_ambient_temperature 293(2)
_diffrn_measured_fraction_theta_full 0.995
_diffrn_measured_fraction_theta_max 0.995
_diffrn_measurement_device_type 'Bruker SMART APEX2 diffractometer'
_diffrn_measurement_method '\f and \w scans'
_diffrn_radiation_monochromator 'multilayer confocal TXS mirror'
_diffrn_radiation_source 'rotating anode'
_diffrn_radiation_type MoK\a
_diffrn_radiation_wavelength 0.71073
_diffrn_reflns_av_R_equivalents 0.0151
_diffrn_reflns_av_sigmaI/netI 0.0144
_diffrn_reflns_limit_h_max 7
_diffrn_reflns_limit_h_min -7
_diffrn_reflns_limit_k_max 10
_diffrn_reflns_limit_k_min -10
_diffrn_reflns_limit_l_max 18
_diffrn_reflns_limit_l_min -18
_diffrn_reflns_number 11602
_diffrn_reflns_theta_full 28.00
_diffrn_reflns_theta_max 28.00
_diffrn_reflns_theta_min 1.58
_exptl_absorpt_coefficient_mu 0.323
_exptl_absorpt_correction_T_max 0.94
_exptl_absorpt_correction_T_min 0.92
_exptl_absorpt_correction_type empirical
_exptl_absorpt_process_details 'SADABS (Sheldrick, 1996)'
_exptl_crystal_colour colourless
_exptl_crystal_density_diffrn 1.404
_exptl_crystal_density_method 'not measured'
_exptl_crystal_description block
_exptl_crystal_F_000 240
_exptl_crystal_size_max 0.30
_exptl_crystal_size_mid 0.20
_exptl_crystal_size_min 0.20
_refine_diff_density_max 0.281
_refine_diff_density_min -0.277
_refine_diff_density_rms 0.040
_refine_ls_extinction_method none
_refine_ls_goodness_of_fit_ref 1.068
_refine_ls_hydrogen_treatment mixed
_refine_ls_matrix_type full
_refine_ls_number_parameters 149
_refine_ls_number_reflns 2633
_refine_ls_number_restraints 0
_refine_ls_restrained_S_all 1.068
_refine_ls_R_factor_all 0.0393
_refine_ls_R_factor_gt 0.0368
_refine_ls_shift/su_max 0.001
_refine_ls_shift/su_mean 0.000
_refine_ls_structure_factor_coef Fsqd
_refine_ls_weighting_details 'calc w=1/[\s^2^(Fo^2^)+(0.0557P)^2^+0.1522P] where P=(Fo^2^+2Fc^2^)/3'
_refine_ls_weighting_scheme calc
_refine_ls_wR_factor_gt 0.1064
_refine_ls_wR_factor_ref 0.1095
_reflns_number_gt 2418
_reflns_number_total 2633
_reflns_threshold_expression >2sigma(I)
_cod_data_source_file jp203771c_si_006.cif
_cod_data_source_block shelxl
_cod_depositor_comments
;
The following automatic conversions were performed:

'_symmetry_cell_setting' value 'Triclinic' changed to 'triclinic'
according to /home/saulius/struct/CIF-dictionaries/cif_core.dic
dictionary named 'cif_core.dic' version 2.4.1 from 2010-06-29.

Automatic conversion script
Id: cif_fix_values 1715 2011-07-08 13:25:40Z adriana 
;
_cod_original_sg_symbol_H-M P-1
_cod_original_formula_sum C13H10ClNO
_cod_database_code 1501727

loop_
_symmetry_equiv_pos_as_xyz
'x, y, z'
'-x, -y, -z'

loop_
_atom_site_label
_atom_site_type_symbol
_atom_site_fract_x
_atom_site_fract_y
_atom_site_fract_z
_atom_site_U_iso_or_equiv
_atom_site_adp_type
_atom_site_occupancy
_atom_site_symmetry_multiplicity
_atom_site_calc_flag
_atom_site_refinement_flags
Cl1 Cl 0.52988(9) 1.20849(6) 0.46690(3) 0.06085(16) Uani 1 1 d .
O1 O -0.11424(19) 0.74792(17) 0.00028(8) 0.0549(3) Uani 1 1 d .
N1 N 0.3132(2) 0.77135(15) 0.02970(8) 0.0366(2) Uani 1 1 d .
H1 H 0.447(3) 0.757(2) 0.0005(14) 0.044 Uiso 1 1 d .
C1 C 0.3530(2) 0.87602(15) 0.13428(9) 0.0324(2) Uani 1 1 d .
C2 C 0.5669(2) 0.99023(17) 0.16840(10) 0.0374(3) Uani 1 1 d .
H2 H 0.6740 0.9983 0.1221 0.045 Uiso 1 1 calc R
C3 C 0.6215(3) 1.09192(17) 0.27062(11) 0.0406(3) Uani 1 1 d .
H3 H 0.7646 1.1682 0.2933 0.049 Uiso 1 1 calc R
C4 C 0.4613(3) 1.07875(17) 0.33844(10) 0.0381(3) Uani 1 1 d .
C5 C 0.2486(3) 0.96603(19) 0.30625(10) 0.0400(3) Uani 1 1 d .
H5 H 0.1425 0.9584 0.3530 0.048 Uiso 1 1 calc R
C6 C 0.1938(2) 0.86403(18) 0.20371(10) 0.0381(3) Uani 1 1 d .
H6 H 0.0507 0.7877 0.1815 0.046 Uiso 1 1 calc R
C7 C 0.0865(2) 0.71534(17) -0.03081(9) 0.0357(3) Uani 1 1 d .
C8 C 0.0974(2) 0.61287(16) -0.14050(9) 0.0327(2) Uani 1 1 d .
C9 C 0.2934(2) 0.50597(17) -0.17021(10) 0.0380(3) Uani 1 1 d .
H9 H 0.4283 0.4980 -0.1210 0.046 Uiso 1 1 calc R
C10 C 0.2871(3) 0.41156(19) -0.27296(11) 0.0438(3) Uani 1 1 d .
H10 H 0.4168 0.3386 -0.2925 0.053 Uiso 1 1 calc R
C11 C 0.0894(3) 0.42499(19) -0.34680(11) 0.0448(3) Uani 1 1 d .
H11 H 0.0872 0.3622 -0.4159 0.054 Uiso 1 1 calc R
C12 C -0.1051(3) 0.53193(19) -0.31783(11) 0.0437(3) Uani 1 1 d .
H12 H -0.2377 0.5418 -0.3675 0.052 Uiso 1 1 calc R
C13 C -0.1023(2) 0.62406(18) -0.21510(10) 0.0385(3) Uani 1 1 d .
H13 H -0.2348 0.6941 -0.1957 0.046 Uiso 1 1 calc R

loop_
_atom_site_aniso_label
_atom_site_aniso_U_11
_atom_site_aniso_U_22
_atom_site_aniso_U_33
_atom_site_aniso_U_23
_atom_site_aniso_U_13
_atom_site_aniso_U_12
Cl1 0.0745(3) 0.0612(3) 0.0329(2) -0.00352(16) -0.00171(17) -0.0008(2)
O1 0.0318(5) 0.0849(8) 0.0368(5) -0.0016(5) 0.0072(4) 0.0067(5)
N1 0.0305(5) 0.0447(6) 0.0300(5) 0.0028(4) 0.0060(4) 0.0004(4)
C1 0.0304(5) 0.0345(5) 0.0295(5) 0.0058(4) 0.0027(4) 0.0033(4)
C2 0.0326(6) 0.0404(6) 0.0375(6) 0.0069(5) 0.0083(5) -0.0004(5)
C3 0.0352(6) 0.0383(6) 0.0419(7) 0.0044(5) 0.0004(5) -0.0039(5)
C4 0.0417(6) 0.0374(6) 0.0299(6) 0.0038(5) -0.0004(5) 0.0062(5)
C5 0.0381(6) 0.0503(7) 0.0311(6) 0.0101(5) 0.0077(5) 0.0027(5)
C6 0.0323(6) 0.0451(7) 0.0341(6) 0.0084(5) 0.0031(5) -0.0040(5)
C7 0.0316(6) 0.0409(6) 0.0315(6) 0.0059(5) 0.0045(4) 0.0029(4)
C8 0.0308(5) 0.0342(5) 0.0304(6) 0.0052(4) 0.0050(4) -0.0009(4)
C9 0.0320(6) 0.0409(6) 0.0372(6) 0.0065(5) 0.0029(5) 0.0030(5)
C10 0.0383(7) 0.0437(7) 0.0437(7) 0.0009(5) 0.0111(5) 0.0050(5)
C11 0.0463(7) 0.0472(7) 0.0326(6) -0.0017(5) 0.0070(5) -0.0047(6)
C12 0.0391(7) 0.0502(7) 0.0353(6) 0.0064(5) -0.0029(5) -0.0012(5)
C13 0.0314(6) 0.0426(6) 0.0369(6) 0.0056(5) 0.0030(5) 0.0034(5)

loop_
_atom_type_symbol
_atom_type_description
_atom_type_scat_dispersion_real
_atom_type_scat_dispersion_imag
_atom_type_scat_source
C C 0.0033 0.0016 'International Tables Vol C Tables 4.2.6.8 and 6.1.1.4'
H H 0.0000 0.0000 'International Tables Vol C Tables 4.2.6.8 and 6.1.1.4'
N N 0.0061 0.0033 'International Tables Vol C Tables 4.2.6.8 and 6.1.1.4'
O O 0.0106 0.0060 'International Tables Vol C Tables 4.2.6.8 and 6.1.1.4'
Cl Cl 0.1484 0.1585 'International Tables Vol C Tables 4.2.6.8 and 6.1.1.4'

loop_
_geom_angle_atom_site_label_1
_geom_angle_atom_site_label_2
_geom_angle_atom_site_label_3
_geom_angle
C7 N1 C1 126.25(11)
C7 N1 H1 118.2(12)
C1 N1 H1 114.8(12)
C6 C1 C2 119.57(11)
C6 C1 N1 122.82(11)
C2 C1 N1 117.57(11)
C3 C2 C1 120.52(12)
C3 C2 H2 119.7
C1 C2 H2 119.7
C4 C3 C2 119.18(12)
C4 C3 H3 120.4
C2 C3 H3 120.4
C3 C4 C5 121.22(12)
C3 C4 Cl1 118.95(10)
C5 C4 Cl1 119.83(11)
C4 C5 C6 119.59(12)
C4 C5 H5 120.2
C6 C5 H5 120.2
C5 C6 C1 119.92(12)
C5 C6 H6 120.0
C1 C6 H6 120.0
O1 C7 N1 123.31(12)
O1 C7 C8 121.29(11)
N1 C7 C8 115.38(11)
C13 C8 C9 119.32(11)
C13 C8 C7 117.44(11)
C9 C8 C7 123.23(11)
C10 C9 C8 119.90(12)
C10 C9 H9 120.1
C8 C9 H9 120.1
C11 C10 C9 120.42(12)
C11 C10 H10 119.8
C9 C10 H10 119.8
C10 C11 C12 119.94(12)
C10 C11 H11 120.0
C12 C11 H11 120.0
C13 C12 C11 119.93(12)
C13 C12 H12 120.0
C11 C12 H12 120.0
C12 C13 C8 120.49(12)
C12 C13 H13 119.8
C8 C13 H13 119.8

loop_
_geom_bond_atom_site_label_1
_geom_bond_atom_site_label_2
_geom_bond_distance
Cl1 C4 1.7425(13)
O1 C7 1.2221(16)
N1 C7 1.3614(16)
N1 C1 1.4140(15)
N1 H1 0.865(18)
C1 C6 1.3892(17)
C1 C2 1.3906(17)
C2 C3 1.3830(18)
C2 H2 0.9300
C3 C4 1.378(2)
C3 H3 0.9300
C4 C5 1.3788(19)
C5 C6 1.3873(18)
C5 H5 0.9300
C6 H6 0.9300
C7 C8 1.4949(16)
C8 C13 1.3906(17)
C8 C9 1.3918(17)
C9 C10 1.3830(19)
C9 H9 0.9300
C10 C11 1.382(2)
C10 H10 0.9300
C11 C12 1.383(2)
C11 H11 0.9300
C12 C13 1.3809(18)
C12 H12 0.9300
C13 H13 0.9300

loop_
_geom_hbond_atom_site_label_D
_geom_hbond_atom_site_label_H
_geom_hbond_atom_site_label_A
_geom_hbond_distance_DH
_geom_hbond_distance_HA
_geom_hbond_distance_DA
_geom_hbond_angle_DHA
_geom_hbond_site_symmetry_A
N1 H1 O1 0.865(18) 2.368(18) 3.1682(14) 154.1(15) 1_655
C2 H2 O1 0.93 2.59 3.2537(16) 129.1 1_655

loop_
_cod_related_entry_id
_cod_related_entry_code
_cod_related_entry_database
1 87254 ChemSpider
